data_4315384
loop_
_publ_author_name
'M. Pilar Carranza'
'Blanca R. Manzano'
'F\'elix A. Jal\'on'
'Ana M. Rodr\'iguez'
'Luc\'ia Santos'
'Miquel Moreno'

_publ_contact_author
;                                                                               
     'Manzano, Blanca.'                                     
      Departamento de Quimica Inorganica, Organica y Bioquimica
      Campus Universitario
      Universidad de Castilla-La Mancha
      13071-Ciudad Real
      Spain
;
_publ_contact_author_email blanca.manzano@uclm.es
_publ_contact_author_phone '+34 926295300'
_publ_section_title
;
 First Examples of a Modulated Bridging \m2-1:2\k N-Triazine in Double
 Helical Silver Compounds. Experimental and Theoretical Evidence
;
_journal_name_full 'Inorganic Chemistry'
_journal_page_first 3828
_journal_page_last 3835
_journal_paper_doi 10.1021/ic902563d
_journal_volume 49
_journal_year 2010
_chemical_formula_moiety 'C28 H34 Ag2 F12 N14 O2 P2'
_chemical_formula_sum 'C28 H34 Ag2 F12 N14 O2 P2'
_chemical_formula_weight 1104.37
_chemical_name_systematic
;
 ?
;
_space_group_IT_number 61
_symmetry_cell_setting orthorhombic
_symmetry_space_group_name_Hall '-P 2ac 2ab'
_symmetry_space_group_name_H-M 'P b c a'
_atom_sites_solution_hydrogens geom
_atom_sites_solution_primary direct
_atom_sites_solution_secondary difmap
_audit_creation_method SHELXL-97
_cell_angle_alpha 90.00
_cell_angle_beta 90.00
_cell_angle_gamma 90.00
_cell_formula_units_Z 8
_cell_length_a 21.377(4)
_cell_length_b 15.457(3)
_cell_length_c 23.839(4)
_cell_measurement_reflns_used 1006
_cell_measurement_temperature 180(2)
_cell_measurement_theta_max 15.187
_cell_measurement_theta_min 2.317
_cell_volume 7877(3)
_computing_cell_refinement 'Bruker SAINT'
_computing_data_collection 'Bruker APEX'
_computing_data_reduction 'Bruker SAINT, SADABS, XPREP'
_computing_molecular_graphics 'Bruker SHELXTL'
_computing_publication_material 'Bruker SHELXTL'
_computing_structure_refinement 'SHELXL-97 (Sheldrick, 1997)'
_computing_structure_solution 'SHELXS-97 (Sheldrick, 1990)'
_diffrn_ambient_temperature 180(2)
_diffrn_measured_fraction_theta_full 1.000
_diffrn_measured_fraction_theta_max 1.000
_diffrn_measurement_device_type 'CCD area detector'
_diffrn_measurement_method 'omega and phi scans'
_diffrn_radiation_monochromator graphite
_diffrn_radiation_source 'fine-focus sealed tube'
_diffrn_radiation_type MoK\a
_diffrn_radiation_wavelength 0.71073
_diffrn_reflns_av_R_equivalents 0.1209
_diffrn_reflns_av_sigmaI/netI 0.1304
_diffrn_reflns_limit_h_max 25
_diffrn_reflns_limit_h_min -25
_diffrn_reflns_limit_k_max 17
_diffrn_reflns_limit_k_min -18
_diffrn_reflns_limit_l_max 27
_diffrn_reflns_limit_l_min -28
_diffrn_reflns_number 46651
_diffrn_reflns_theta_full 25.00
_diffrn_reflns_theta_max 25.00
_diffrn_reflns_theta_min 1.84
_exptl_absorpt_coefficient_mu 1.182
_exptl_absorpt_correction_T_max 0.8810
_exptl_absorpt_correction_T_min 0.7035
_exptl_absorpt_correction_type multi-scan
_exptl_absorpt_process_details SADABS
_exptl_crystal_colour colorless
_exptl_crystal_density_diffrn 1.862
_exptl_crystal_density_method 'not measured'
_exptl_crystal_description prism
_exptl_crystal_F_000 4384
_exptl_crystal_size_max 0.32
_exptl_crystal_size_mid 0.13
_exptl_crystal_size_min 0.11
_refine_diff_density_max 1.172
_refine_diff_density_min -0.647
_refine_diff_density_rms 0.127
_refine_ls_extinction_method none
_refine_ls_goodness_of_fit_ref 0.990
_refine_ls_hydrogen_treatment constr
_refine_ls_matrix_type full
_refine_ls_number_parameters 551
_refine_ls_number_reflns 6939
_refine_ls_number_restraints 0
_refine_ls_restrained_S_all 0.990
_refine_ls_R_factor_all 0.1385
_refine_ls_R_factor_gt 0.0589
_refine_ls_shift/su_max 0.000
_refine_ls_shift/su_mean 0.000
_refine_ls_structure_factor_coef Fsqd
_refine_ls_weighting_details 'calc w=1/[\s^2^(Fo^2^)+(0.0680P)^2^+0.0000P] where P=(Fo^2^+2Fc^2^)/3'
_refine_ls_weighting_scheme calc
_refine_ls_wR_factor_gt 0.1408
_refine_ls_wR_factor_ref 0.1878
_reflns_number_gt 3393
_reflns_number_total 6939
_reflns_threshold_expression >2sigma(I)
_cod_data_source_file ic902563d_si_002_2.cif
_cod_data_source_block 4b
_cod_original_cell_volume 7877(2)
_cod_database_code 4315384

loop_
_symmetry_equiv_pos_as_xyz
'x, y, z'
'-x+1/2, -y, z+1/2'
'x+1/2, -y+1/2, -z'
'-x, y+1/2, -z+1/2'
'-x, -y, -z'
'x-1/2, y, -z-1/2'
'-x-1/2, y-1/2, z'
'x, -y-1/2, z-1/2'

loop_
_atom_site_label
_atom_site_type_symbol
_atom_site_fract_x
_atom_site_fract_y
_atom_site_fract_z
_atom_site_U_iso_or_equiv
_atom_site_adp_type
_atom_site_occupancy
_atom_site_symmetry_multiplicity
_atom_site_calc_flag
_atom_site_refinement_flags
_atom_site_disorder_assembly
_atom_site_disorder_group
Ag1 Ag 0.15798(3) 0.66292(5) 0.36856(3) 0.0483(2) Uani 1 1 d . . .
Ag2 Ag 0.13341(3) 0.84033(5) 0.34498(3) 0.0474(2) Uani 1 1 d . . .
O1 O -0.0381(3) 0.6708(5) 0.1562(3) 0.075(2) Uani 1 1 d . . .
O2 O 0.3043(3) 0.8726(4) 0.5646(3) 0.0593(18) Uani 1 1 d . . .
N1 N 0.0377(3) 0.8133(4) 0.3665(3) 0.0440(19) Uani 1 1 d . . .
N2 N -0.0035(3) 0.7718(4) 0.3316(3) 0.0395(18) Uani 1 1 d . . .
N3 N 0.0750(3) 0.6978(5) 0.2876(3) 0.0417(18) Uani 1 1 d . . .
N4 N 0.0580(4) 0.6434(5) 0.1952(3) 0.055(2) Uani 1 1 d . . .
N5 N -0.0227(3) 0.7226(5) 0.2426(3) 0.051(2) Uani 1 1 d . . .
N6 N 0.1524(3) 0.6208(5) 0.2403(3) 0.0427(18) Uani 1 1 d . . .
N7 N 0.1926(3) 0.6355(4) 0.2848(3) 0.0394(18) Uani 1 1 d . . .
N8 N 0.1167(3) 0.6703(4) 0.4530(3) 0.0422(18) Uani 1 1 d . . .
N9 N 0.1491(3) 0.7015(5) 0.4974(3) 0.0418(18) Uani 1 1 d . . .
N10 N 0.2108(3) 0.7786(4) 0.4342(3) 0.0378(17) Uani 1 1 d . . .
N11 N 0.2947(3) 0.8618(5) 0.4699(3) 0.049(2) Uani 1 1 d . . .
N12 N 0.2287(4) 0.7861(5) 0.5326(3) 0.050(2) Uani 1 1 d . . .
N13 N 0.2327(3) 0.8454(4) 0.3317(3) 0.0446(19) Uani 1 1 d . . .
N14 N 0.2760(3) 0.8540(5) 0.3746(3) 0.046(2) Uani 1 1 d . . .
C1 C -0.0642(4) 0.7736(6) 0.3525(4) 0.048(2) Uani 1 1 d . . .
C2 C -0.0599(4) 0.8169(6) 0.4013(4) 0.052(3) Uani 1 1 d . . .
H2 H -0.0927 0.8293 0.4257 0.062 Uiso 1 1 calc R . .
C3 C 0.0036(4) 0.8402(5) 0.4088(4) 0.044(2) Uani 1 1 d . . .
C4 C -0.1188(4) 0.7315(6) 0.3267(4) 0.058(3) Uani 1 1 d . . .
H4A H -0.1546 0.7388 0.3505 0.087 Uiso 1 1 calc R . .
H4B H -0.1104 0.6710 0.3218 0.087 Uiso 1 1 calc R . .
H4C H -0.1270 0.7574 0.2908 0.087 Uiso 1 1 calc R . .
C5 C 0.0354(5) 0.8857(7) 0.4570(4) 0.067(3) Uani 1 1 d . . .
H5A H 0.0300 0.8524 0.4907 0.100 Uiso 1 1 calc R . .
H5B H 0.0172 0.9419 0.4620 0.100 Uiso 1 1 calc R . .
H5C H 0.0792 0.8916 0.4491 0.100 Uiso 1 1 calc R . .
C6 C 0.0171(4) 0.7275(5) 0.2828(4) 0.039(2) Uani 1 1 d . . .
C7 C 0.0917(4) 0.6550(6) 0.2402(4) 0.047(2) Uani 1 1 d . . .
C8 C 0.0014(5) 0.6779(6) 0.1990(4) 0.056(3) Uani 1 1 d . . .
C9 C -0.0176(6) 0.6210(10) 0.1092(5) 0.111(5) Uani 1 1 d . . .
H9A H 0.0201 0.6457 0.0943 0.166 Uiso 1 1 calc R . .
H9B H -0.0494 0.6211 0.0808 0.166 Uiso 1 1 calc R . .
H9C H -0.0096 0.5626 0.1210 0.166 Uiso 1 1 calc R . .
C10 C 0.2480(5) 0.6085(6) 0.2686(4) 0.050(2) Uani 1 1 d . . .
C11 C 0.2459(5) 0.5768(6) 0.2138(4) 0.055(3) Uani 1 1 d . . .
H11 H 0.2793 0.5544 0.1935 0.066 Uiso 1 1 calc R . .
C12 C 0.1867(5) 0.5848(6) 0.1960(4) 0.051(2) Uani 1 1 d . . .
C13 C 0.3025(4) 0.6142(7) 0.3076(5) 0.072(3) Uani 1 1 d . . .
H13A H 0.2890 0.6373 0.3429 0.108 Uiso 1 1 calc R . .
H13B H 0.3338 0.6514 0.2916 0.108 Uiso 1 1 calc R . .
H13C H 0.3199 0.5576 0.3132 0.108 Uiso 1 1 calc R . .
C14 C 0.1198(5) 0.6795(6) 0.5463(4) 0.056(3) Uani 1 1 d . . .
C15 C 0.0673(5) 0.6363(6) 0.5309(4) 0.058(3) Uani 1 1 d . . .
H15 H 0.0369 0.6149 0.5552 0.069 Uiso 1 1 calc R . .
C16 C 0.0666(5) 0.6294(6) 0.4732(4) 0.050(2) Uani 1 1 d . . .
C17 C 0.1450(6) 0.6974(8) 0.6044(4) 0.089(4) Uani 1 1 d . . .
H17A H 0.1863 0.6737 0.6076 0.133 Uiso 1 1 calc R . .
H17B H 0.1182 0.6711 0.6318 0.133 Uiso 1 1 calc R . .
H17C H 0.1465 0.7587 0.6106 0.133 Uiso 1 1 calc R . .
C18 C 0.0208(4) 0.5889(6) 0.4349(4) 0.060(3) Uani 1 1 d . . .
H18A H -0.0119 0.6295 0.4266 0.090 Uiso 1 1 calc R . .
H18B H 0.0032 0.5386 0.4525 0.090 Uiso 1 1 calc R . .
H18C H 0.0414 0.5724 0.4008 0.090 Uiso 1 1 calc R . .
C19 C 0.1989(4) 0.7575(5) 0.4873(4) 0.044(2) Uani 1 1 d . . .
C20 C 0.2588(4) 0.8313(6) 0.4289(4) 0.043(2) Uani 1 1 d . . .
C21 C 0.2758(5) 0.8397(6) 0.5211(4) 0.048(2) Uani 1 1 d . . .
C22 C 0.3476(5) 0.9426(7) 0.5550(4) 0.074(3) Uani 1 1 d . . .
H22A H 0.3785 0.9249 0.5281 0.111 Uiso 1 1 calc R . .
H22B H 0.3678 0.9575 0.5897 0.111 Uiso 1 1 calc R . .
H22C H 0.3253 0.9919 0.5409 0.111 Uiso 1 1 calc R . .
C23 C 0.3342(5) 0.8751(8) 0.3535(4) 0.066(3) Uani 1 1 d . . .
C24 C 0.3274(4) 0.8815(7) 0.2981(4) 0.058(3) Uani 1 1 d . . .
H24 H 0.3586 0.8967 0.2727 0.070 Uiso 1 1 calc R . .
C25 C 0.2651(4) 0.8615(6) 0.2845(4) 0.047(2) Uani 1 1 d . . .
C26 C 0.3918(5) 0.8850(11) 0.3889(5) 0.134(7) Uani 1 1 d . . .
H26A H 0.3971 0.8343 0.4117 0.201 Uiso 1 1 calc R . .
H26B H 0.3874 0.9348 0.4126 0.201 Uiso 1 1 calc R . .
H26C H 0.4276 0.8921 0.3650 0.201 Uiso 1 1 calc R . .
C27 C 0.2341(4) 0.8539(6) 0.2296(4) 0.052(3) Uani 1 1 d . . .
H27A H 0.1936 0.8807 0.2313 0.078 Uiso 1 1 calc R . .
H27B H 0.2294 0.7939 0.2201 0.078 Uiso 1 1 calc R . .
H27C H 0.2590 0.8822 0.2015 0.078 Uiso 1 1 calc R . .
C30 C 0.1589(5) 0.5504(7) 0.1424(4) 0.072(3) Uani 1 1 d . . .
H30A H 0.1905 0.5199 0.1216 0.109 Uiso 1 1 calc R . .
H30B H 0.1435 0.5977 0.1203 0.109 Uiso 1 1 calc R . .
H30C H 0.1252 0.5117 0.1510 0.109 Uiso 1 1 calc R . .
P1 P 0.31776(13) 0.56247(18) 0.47853(13) 0.0588(8) Uani 1 1 d . . .
F1 F 0.2473(3) 0.5654(4) 0.4572(3) 0.088(2) Uani 1 1 d . . .
F2 F 0.3376(3) 0.5132(4) 0.4234(3) 0.0858(19) Uani 1 1 d . . .
F3 F 0.3888(2) 0.5620(4) 0.4991(3) 0.0733(18) Uani 1 1 d . . .
F4 F 0.2982(3) 0.6113(5) 0.5347(3) 0.101(2) Uani 1 1 d . . .
F5 F 0.3080(3) 0.4717(4) 0.5085(3) 0.088(2) Uani 1 1 d . . .
F6 F 0.3296(3) 0.6529(3) 0.4489(3) 0.090(2) Uani 1 1 d . . .
P2 P 0.04512(12) 0.53638(17) 0.71758(11) 0.0502(7) Uani 1 1 d . . .
F7 F 0.0284(3) 0.5781(4) 0.6588(2) 0.084(2) Uani 1 1 d . . .
F8 F -0.0188(3) 0.5677(4) 0.7429(3) 0.086(2) Uani 1 1 d . . .
F9 F 0.0635(3) 0.4965(4) 0.7764(3) 0.093(2) Uani 1 1 d . . .
F10 F 0.1100(3) 0.5047(4) 0.6919(3) 0.0750(18) Uani 1 1 d . . .
F11 F 0.0122(3) 0.4495(4) 0.6985(3) 0.095(2) Uani 1 1 d . . .
F12 F 0.0770(3) 0.6253(4) 0.7356(3) 0.0753(18) Uani 1 1 d . . .

loop_
_atom_site_aniso_label
_atom_site_aniso_U_11
_atom_site_aniso_U_22
_atom_site_aniso_U_33
_atom_site_aniso_U_23
_atom_site_aniso_U_13
_atom_site_aniso_U_12
Ag1 0.0502(5) 0.0614(5) 0.0334(4) -0.0048(4) 0.0040(3) -0.0032(4)
Ag2 0.0329(4) 0.0631(5) 0.0462(5) 0.0000(4) 0.0022(3) -0.0048(3)
O1 0.061(5) 0.126(7) 0.039(4) 0.002(4) -0.017(4) -0.017(4)
O2 0.055(4) 0.077(5) 0.045(4) -0.005(4) -0.016(3) -0.006(4)
N1 0.032(4) 0.051(5) 0.049(5) -0.006(4) 0.002(4) -0.001(3)
N2 0.026(4) 0.044(5) 0.049(5) 0.001(4) -0.002(4) 0.001(3)
N3 0.038(5) 0.050(5) 0.036(4) -0.005(4) -0.009(4) -0.002(4)
N4 0.036(5) 0.085(6) 0.043(5) -0.003(4) -0.002(4) -0.004(4)
N5 0.048(5) 0.068(6) 0.036(5) 0.007(4) -0.001(4) -0.011(4)
N6 0.039(5) 0.060(5) 0.030(4) -0.008(4) 0.000(4) -0.001(4)
N7 0.034(4) 0.050(5) 0.035(4) -0.005(3) -0.003(4) -0.002(3)
N8 0.046(5) 0.048(5) 0.033(4) 0.000(4) 0.003(4) -0.007(4)
N9 0.047(5) 0.046(5) 0.032(4) -0.003(4) -0.002(4) -0.003(4)
N10 0.035(4) 0.046(5) 0.032(4) 0.001(4) 0.005(3) -0.002(3)
N11 0.036(5) 0.065(6) 0.046(5) 0.000(4) 0.002(4) -0.004(4)
N12 0.058(5) 0.053(5) 0.038(5) -0.001(4) -0.008(4) -0.003(4)
N13 0.032(4) 0.057(5) 0.044(5) -0.008(4) 0.000(4) 0.003(4)
N14 0.034(4) 0.066(6) 0.038(4) -0.002(4) -0.002(4) -0.011(4)
C1 0.033(5) 0.052(6) 0.057(7) 0.003(5) 0.005(5) 0.009(5)
C2 0.030(5) 0.056(6) 0.069(7) -0.001(5) 0.015(5) 0.002(4)
C3 0.034(5) 0.039(5) 0.059(6) 0.000(5) 0.009(5) -0.003(4)
C4 0.035(6) 0.073(7) 0.066(7) 0.004(6) 0.001(5) -0.002(5)
C5 0.070(8) 0.074(7) 0.056(7) -0.018(6) 0.017(6) -0.011(6)
C6 0.035(5) 0.045(6) 0.039(5) 0.010(4) -0.006(4) -0.006(4)
C7 0.041(6) 0.044(6) 0.056(7) 0.007(5) 0.008(5) -0.005(5)
C8 0.052(7) 0.071(7) 0.045(6) 0.012(5) -0.013(5) -0.030(6)
C9 0.066(9) 0.215(16) 0.052(8) -0.044(9) -0.011(6) -0.016(9)
C10 0.053(7) 0.054(7) 0.043(6) -0.002(5) 0.000(5) 0.001(5)
C11 0.057(7) 0.060(7) 0.048(6) -0.001(5) 0.022(5) -0.001(5)
C12 0.055(7) 0.060(6) 0.037(6) -0.005(5) 0.008(5) 0.005(5)
C13 0.047(7) 0.085(8) 0.083(8) -0.016(7) -0.015(6) 0.021(6)
C14 0.081(8) 0.047(6) 0.041(6) -0.001(5) 0.006(6) -0.005(5)
C15 0.057(7) 0.062(7) 0.054(7) 0.007(5) 0.020(6) -0.012(5)
C16 0.064(7) 0.043(6) 0.043(6) 0.003(5) 0.005(5) -0.005(5)
C17 0.144(12) 0.089(9) 0.034(6) 0.002(6) 0.013(7) -0.046(8)
C18 0.049(6) 0.078(7) 0.053(6) 0.004(6) 0.012(5) -0.012(5)
C19 0.048(6) 0.034(5) 0.051(7) -0.005(5) -0.003(5) -0.006(4)
C20 0.027(5) 0.058(6) 0.044(6) -0.003(5) -0.002(4) 0.001(5)
C21 0.050(6) 0.047(6) 0.049(6) -0.003(5) -0.011(5) 0.008(5)
C22 0.058(7) 0.113(9) 0.052(7) -0.024(6) -0.012(6) -0.032(7)
C23 0.040(6) 0.110(9) 0.050(7) -0.007(6) 0.018(5) -0.022(6)
C24 0.043(6) 0.087(8) 0.045(6) -0.002(6) 0.003(5) -0.008(5)
C25 0.047(6) 0.063(7) 0.030(5) -0.004(4) 0.005(5) -0.001(5)
C26 0.029(7) 0.31(2) 0.060(8) -0.026(11) 0.006(6) -0.052(10)
C27 0.050(6) 0.063(7) 0.043(6) 0.010(5) 0.012(5) 0.003(5)
C30 0.090(9) 0.089(8) 0.038(6) -0.030(6) 0.007(6) -0.006(7)
P1 0.0517(18) 0.0600(19) 0.0646(19) 0.0021(15) 0.0019(15) 0.0013(14)
F1 0.051(4) 0.110(5) 0.101(5) 0.012(4) -0.019(3) -0.002(3)
F2 0.101(5) 0.096(5) 0.061(4) -0.012(4) -0.013(4) 0.030(4)
F3 0.054(4) 0.076(4) 0.090(5) -0.015(3) -0.010(3) -0.004(3)
F4 0.092(5) 0.139(6) 0.072(5) -0.021(4) 0.007(4) 0.034(4)
F5 0.083(5) 0.084(4) 0.097(5) 0.038(4) -0.034(4) -0.024(4)
F6 0.097(5) 0.054(4) 0.119(6) 0.018(4) 0.009(4) -0.009(3)
P2 0.0461(16) 0.0581(17) 0.0463(16) -0.0012(13) -0.0029(13) 0.0006(13)
F7 0.074(4) 0.115(5) 0.062(4) 0.043(4) -0.017(3) -0.022(4)
F8 0.048(4) 0.120(5) 0.091(5) 0.006(4) 0.017(3) 0.004(3)
F9 0.092(5) 0.120(5) 0.068(4) 0.032(4) -0.016(4) 0.012(4)
F10 0.058(4) 0.083(4) 0.083(4) -0.025(4) 0.016(3) 0.014(3)
F11 0.111(6) 0.084(5) 0.089(5) 0.002(4) -0.010(4) -0.040(4)
F12 0.065(4) 0.063(4) 0.097(5) -0.033(3) 0.012(3) -0.004(3)

loop_
_atom_type_symbol
_atom_type_description
_atom_type_scat_dispersion_real
_atom_type_scat_dispersion_imag
_atom_type_scat_source
C C 0.0033 0.0016 'International Tables Vol C Tables 4.2.6.8 and 6.1.1.4'
H H 0.0000 0.0000 'International Tables Vol C Tables 4.2.6.8 and 6.1.1.4'
N N 0.0061 0.0033 'International Tables Vol C Tables 4.2.6.8 and 6.1.1.4'
F F 0.0171 0.0103 'International Tables Vol C Tables 4.2.6.8 and 6.1.1.4'
P P 0.1023 0.0942 'International Tables Vol C Tables 4.2.6.8 and 6.1.1.4'
Ag Ag -0.8971 1.1015 'International Tables Vol C Tables 4.2.6.8 and 6.1.1.4'
O O 0.0106 0.0060 'International Tables Vol C Tables 4.2.6.8 and 6.1.1.4'

loop_
_geom_angle_atom_site_label_1
_geom_angle_atom_site_label_2
_geom_angle_atom_site_label_3
_geom_angle
_geom_angle_site_symmetry_1
_geom_angle_site_symmetry_3
_geom_angle_publ_flag
N7 Ag1 N8 171.1(3) . . ?
N7 Ag1 N10 122.2(2) . . ?
N8 Ag1 N10 66.0(2) . . ?
N7 Ag1 Ag2 93.95(18) . . ?
N8 Ag1 Ag2 93.25(18) . . ?
N10 Ag1 Ag2 62.74(15) . . ?
N13 Ag2 N1 169.3(3) . . ?
N13 Ag2 Ag1 83.21(19) . . ?
N1 Ag2 Ag1 86.64(19) . . ?
C8 O1 C9 116.8(9) . . ?
C21 O2 C22 117.8(8) . . ?
C3 N1 N2 104.9(7) . . ?
C3 N1 Ag2 130.6(6) . . ?
N2 N1 Ag2 123.9(5) . . ?
N1 N2 C1 111.9(7) . . ?
N1 N2 C6 121.5(7) . . ?
C1 N2 C6 126.4(8) . . ?
C6 N3 C7 110.1(8) . . ?
C7 N4 C8 113.0(8) . . ?
C6 N5 C8 110.6(8) . . ?
N7 N6 C12 108.5(7) . . ?
N7 N6 C7 120.9(7) . . ?
C12 N6 C7 129.4(8) . . ?
C10 N7 N6 106.4(7) . . ?
C10 N7 Ag1 129.7(6) . . ?
N6 N7 Ag1 121.7(5) . . ?
C16 N8 N9 107.2(7) . . ?
C16 N8 Ag1 129.0(6) . . ?
N9 N8 Ag1 121.9(5) . . ?
N8 N9 C14 110.1(7) . . ?
N8 N9 C19 118.5(7) . . ?
C14 N9 C19 130.8(8) . . ?
C20 N10 C19 113.1(8) . . ?
C20 N10 Ag1 134.3(6) . . ?
C19 N10 Ag1 108.4(5) . . ?
C20 N11 C21 114.1(8) . . ?
C19 N12 C21 113.7(8) . . ?
C25 N13 N14 104.8(7) . . ?
C25 N13 Ag2 129.7(6) . . ?
N14 N13 Ag2 123.7(5) . . ?
C23 N14 N13 110.8(8) . . ?
C23 N14 C20 129.6(8) . . ?
N13 N14 C20 119.1(7) . . ?
C2 C1 N2 105.0(8) . . ?
C2 C1 C4 129.4(9) . . ?
N2 C1 C4 125.6(9) . . ?
C1 C2 C3 107.4(8) . . ?
N1 C3 C2 110.9(8) . . ?
N1 C3 C5 118.8(8) . . ?
C2 C3 C5 130.2(9) . . ?
N5 C6 N3 131.4(9) . . ?
N5 C6 N2 115.8(8) . . ?
N3 C6 N2 112.8(7) . . ?
N4 C7 N3 127.4(9) . . ?
N4 C7 N6 117.3(9) . . ?
N3 C7 N6 115.3(8) . . ?
N4 C8 O1 119.6(10) . . ?
N4 C8 N5 127.5(9) . . ?
O1 C8 N5 112.9(10) . . ?
N7 C10 C11 111.0(9) . . ?
N7 C10 C13 120.1(9) . . ?
C11 C10 C13 128.9(9) . . ?
C12 C11 C10 107.1(9) . . ?
C11 C12 N6 107.0(8) . . ?
C11 C12 C30 127.4(9) . . ?
N6 C12 C30 125.0(9) . . ?
C15 C14 N9 105.8(9) . . ?
C15 C14 C17 129.2(10) . . ?
N9 C14 C17 124.9(9) . . ?
C14 C15 C16 108.4(9) . . ?
N8 C16 C15 108.4(9) . . ?
N8 C16 C18 120.6(8) . . ?
C15 C16 C18 131.0(9) . . ?
N12 C19 N10 126.8(8) . . ?
N12 C19 N9 115.6(8) . . ?
N10 C19 N9 117.6(8) . . ?
N10 C20 N11 126.8(8) . . ?
N10 C20 N14 116.9(8) . . ?
N11 C20 N14 116.2(8) . . ?
O2 C21 N11 119.2(9) . . ?
O2 C21 N12 115.5(9) . . ?
N11 C21 N12 125.3(9) . . ?
C24 C23 N14 106.4(9) . . ?
C24 C23 C26 129.7(9) . . ?
N14 C23 C26 123.9(9) . . ?
C23 C24 C25 108.3(9) . . ?
N13 C25 C24 109.6(8) . . ?
N13 C25 C27 119.8(8) . . ?
C24 C25 C27 130.5(9) . . ?
F2 P1 F6 90.6(4) . . ?
F2 P1 F5 89.1(4) . . ?
F6 P1 F5 178.4(4) . . ?
F2 P1 F1 90.1(4) . . ?
F6 P1 F1 89.1(4) . . ?
F5 P1 F1 92.5(3) . . ?
F2 P1 F4 179.2(4) . . ?
F6 P1 F4 90.0(4) . . ?
F5 P1 F4 90.3(4) . . ?
F1 P1 F4 90.4(4) . . ?
F2 P1 F3 89.9(3) . . ?
F6 P1 F3 89.4(3) . . ?
F5 P1 F3 89.0(3) . . ?
F1 P1 F3 178.5(4) . . ?
F4 P1 F3 89.7(4) . . ?
F8 P2 F9 89.7(4) . . ?
F8 P2 F11 89.2(4) . . ?
F9 P2 F11 92.0(4) . . ?
F8 P2 F7 91.0(4) . . ?
F9 P2 F7 178.4(4) . . ?
F11 P2 F7 89.5(4) . . ?
F8 P2 F10 179.9(5) . . ?
F9 P2 F10 90.3(3) . . ?
F11 P2 F10 90.9(4) . . ?
F7 P2 F10 89.0(4) . . ?
F8 P2 F12 90.2(3) . . ?
F9 P2 F12 89.5(4) . . ?
F11 P2 F12 178.4(4) . . ?
F7 P2 F12 89.1(4) . . ?
F10 P2 F12 89.8(3) . . ?

loop_
_geom_bond_atom_site_label_1
_geom_bond_atom_site_label_2
_geom_bond_distance
_geom_bond_site_symmetry_2
_geom_bond_publ_flag
Ag1 N7 2.172(7) . ?
Ag1 N8 2.200(7) . ?
Ag1 N10 2.631(7) . ?
Ag1 Ag2 2.8482(11) . ?
Ag2 N13 2.148(7) . ?
Ag2 N1 2.150(7) . ?
O1 C8 1.331(11) . ?
O1 C9 1.428(13) . ?
O2 C21 1.305(10) . ?
O2 C22 1.442(11) . ?
N1 C3 1.313(11) . ?
N1 N2 1.373(9) . ?
N2 C1 1.389(10) . ?
N2 C6 1.418(11) . ?
N3 C6 1.326(10) . ?
N3 C7 1.356(11) . ?
N4 C7 1.305(12) . ?
N4 C8 1.326(12) . ?
N5 C6 1.284(10) . ?
N5 C8 1.350(12) . ?
N6 N7 1.384(9) . ?
N6 C12 1.399(11) . ?
N6 C7 1.402(11) . ?
N7 C10 1.314(11) . ?
N8 C16 1.334(11) . ?
N8 N9 1.356(9) . ?
N9 C14 1.366(11) . ?
N9 C19 1.392(10) . ?
N10 C20 1.316(10) . ?
N10 C19 1.333(11) . ?
N11 C20 1.329(11) . ?
N11 C21 1.331(11) . ?
N12 C19 1.329(11) . ?
N12 C21 1.333(11) . ?
N13 C25 1.345(10) . ?
N13 N14 1.386(10) . ?
N14 C23 1.381(11) . ?
N14 C20 1.390(11) . ?
C1 C2 1.347(12) . ?
C1 C4 1.471(12) . ?
C2 C3 1.416(12) . ?
C3 C5 1.509(12) . ?
C10 C11 1.394(12) . ?
C10 C13 1.494(13) . ?
C11 C12 1.341(12) . ?
C12 C30 1.507(13) . ?
C14 C15 1.356(13) . ?
C14 C17 1.511(13) . ?
C15 C16 1.380(12) . ?
C16 C18 1.477(12) . ?
C23 C24 1.333(13) . ?
C23 C26 1.500(14) . ?
C24 C25 1.405(12) . ?
C25 C27 1.472(12) . ?
P1 F2 1.578(6) . ?
P1 F6 1.586(6) . ?
P1 F5 1.589(6) . ?
P1 F1 1.590(6) . ?
P1 F4 1.594(7) . ?
P1 F3 1.596(6) . ?
P2 F8 1.570(6) . ?
P2 F9 1.581(6) . ?
P2 F11 1.583(6) . ?
P2 F7 1.584(6) . ?
P2 F10 1.594(6) . ?
P2 F12 1.594(6) . ?
